data_4070313
loop_
_publ_author_name
'Jana, Anukul'
'Roesky, Herbert W.'
'Schulzke, Carola'
'Samuel, Prinson P.'

_publ_section_title
;
 Insertion Reaction of a Silylene into a N&#x2212;H Bond of Hydrazine and
 a [1+4] Cycloaddition with Diphenyl Hydrazone&#x00A7;
;
_journal_issue 22
_journal_name_full Organometallics
_journal_page_first 6574
_journal_paper_doi 10.1021/om9007086
_journal_volume 28
_journal_year 2009
_chemical_formula_sum 'C29 H44 N4 Si'
_chemical_formula_weight 476.77
_chemical_name_systematic
;
 ?
;
_space_group_IT_number 14
_symmetry_cell_setting monoclinic
_symmetry_space_group_name_Hall '-P 2yn'
_symmetry_space_group_name_H-M 'P 1 21/n 1'
_atom_sites_solution_hydrogens geom
_atom_sites_solution_primary direct
_atom_sites_solution_secondary difmap
_audit_creation_method SHELXL-97
_cell_angle_alpha 90.00
_cell_angle_beta 97.53(3)
_cell_angle_gamma 90.00
_cell_formula_units_Z 4
_cell_length_a 11.574(2)
_cell_length_b 20.188(4)
_cell_length_c 12.598(3)
_cell_measurement_reflns_used 25210
_cell_measurement_temperature 133(2)
_cell_measurement_theta_max 51.9
_cell_measurement_theta_min 3.3
_cell_volume 2918.2(11)
_computing_structure_refinement 'SHELXL-97 (Sheldrick, 1997)'
_diffrn_ambient_temperature 133(2)
_diffrn_measured_fraction_theta_full 0.995
_diffrn_measured_fraction_theta_max 0.995
_diffrn_measurement_device_type IPDSII
_diffrn_radiation_monochromator graphite
_diffrn_radiation_source 'fine-focus sealed tube'
_diffrn_radiation_type MoK\a
_diffrn_radiation_wavelength 0.71073
_diffrn_reflns_av_R_equivalents 0.0704
_diffrn_reflns_av_sigmaI/netI 0.0665
_diffrn_reflns_limit_h_max 14
_diffrn_reflns_limit_h_min -14
_diffrn_reflns_limit_k_max 24
_diffrn_reflns_limit_k_min -24
_diffrn_reflns_limit_l_max 15
_diffrn_reflns_limit_l_min -15
_diffrn_reflns_number 24687
_diffrn_reflns_theta_full 25.94
_diffrn_reflns_theta_max 25.94
_diffrn_reflns_theta_min 1.92
_exptl_absorpt_coefficient_mu 0.103
_exptl_absorpt_correction_T_max 0.9732
_exptl_absorpt_correction_T_min 0.9428
_exptl_absorpt_correction_type numerical
_exptl_absorpt_process_details 'face indexed'
_exptl_crystal_colour colourless
_exptl_crystal_density_diffrn 1.085
_exptl_crystal_density_method 'not measured'
_exptl_crystal_description block
_exptl_crystal_F_000 1040
_exptl_crystal_size_max 0.20
_exptl_crystal_size_mid 0.16
_exptl_crystal_size_min 0.13
_refine_diff_density_max 0.381
_refine_diff_density_min -0.392
_refine_diff_density_rms 0.045
_refine_ls_extinction_method none
_refine_ls_goodness_of_fit_ref 1.043
_refine_ls_hydrogen_treatment mixed
_refine_ls_matrix_type full
_refine_ls_number_parameters 323
_refine_ls_number_reflns 5679
_refine_ls_number_restraints 0
_refine_ls_restrained_S_all 1.043
_refine_ls_R_factor_all 0.1036
_refine_ls_R_factor_gt 0.0614
_refine_ls_shift/su_max 0.000
_refine_ls_shift/su_mean 0.000
_refine_ls_structure_factor_coef Fsqd
_refine_ls_weighting_details 'calc w=1/[\s^2^(Fo^2^)+(0.0696P)^2^+0.4403P] where P=(Fo^2^+2Fc^2^)/3'
_refine_ls_weighting_scheme calc
_refine_ls_wR_factor_gt 0.1333
_refine_ls_wR_factor_ref 0.1479
_reflns_number_gt 3837
_reflns_number_total 5679
_reflns_threshold_expression >2sigma(I)
_cod_data_source_file om9007086_si_001.cif
_cod_data_source_block ja55
_cod_original_cell_volume 2918.3(10)
_cod_original_sg_symbol_H-M P21/n
_cod_database_code 4070313

loop_
_symmetry_equiv_pos_as_xyz
'x, y, z'
'-x+1/2, y+1/2, -z+1/2'
'-x, -y, -z'
'x-1/2, -y-1/2, z-1/2'

loop_
_atom_site_label
_atom_site_type_symbol
_atom_site_fract_x
_atom_site_fract_y
_atom_site_fract_z
_atom_site_U_iso_or_equiv
_atom_site_adp_type
_atom_site_occupancy
_atom_site_symmetry_multiplicity
_atom_site_calc_flag
_atom_site_refinement_flags
Si1 Si 0.49598(6) 0.13423(4) 0.38428(5) 0.02503(18) Uani 1 1 d .
N1 N 0.5037(2) 0.08482(11) 0.49222(17) 0.0315(5) Uani 1 1 d .
N2 N 0.6147(2) 0.06252(14) 0.54393(19) 0.0376(6) Uani 1 1 d .
N3 N 0.54046(19) 0.09754(10) 0.27232(16) 0.0271(5) Uani 1 1 d .
N4 N 0.58320(18) 0.20365(11) 0.40206(15) 0.0266(5) Uani 1 1 d .
C1 C 0.5228(2) 0.02762(13) 0.25032(18) 0.0285(6) Uani 1 1 d .
C2 C 0.6164(2) -0.01637(14) 0.27714(19) 0.0310(6) Uani 1 1 d .
C3 C 0.5969(3) -0.08330(14) 0.2554(2) 0.0365(7) Uani 1 1 d .
H3 H 0.6591 -0.1138 0.2722 0.044 Uiso 1 1 calc R
C4 C 0.4897(3) -0.10666(15) 0.2099(2) 0.0404(7) Uani 1 1 d .
H4 H 0.4781 -0.1527 0.1973 0.048 Uiso 1 1 calc R
C5 C 0.3993(3) -0.06274(14) 0.1830(2) 0.0380(7) Uani 1 1 d .
H5 H 0.3260 -0.0790 0.1509 0.046 Uiso 1 1 calc R
C6 C 0.4133(2) 0.00522(14) 0.20181(19) 0.0323(6) Uani 1 1 d .
C7 C 0.7361(2) 0.00782(15) 0.3259(2) 0.0381(7) Uani 1 1 d .
H7 H 0.7257 0.0516 0.3607 0.046 Uiso 1 1 calc R
C8 C 0.8147(3) 0.0186(3) 0.2382(3) 0.0748(13) Uani 1 1 d .
H8A H 0.8912 0.0345 0.2708 0.112 Uiso 1 1 calc R
H8B H 0.7791 0.0516 0.1869 0.112 Uiso 1 1 calc R
H8C H 0.8240 -0.0233 0.2011 0.112 Uiso 1 1 calc R
C9 C 0.7968(3) -0.03868(17) 0.4111(2) 0.0460(8) Uani 1 1 d .
H9A H 0.8728 -0.0202 0.4397 0.069 Uiso 1 1 calc R
H9B H 0.8078 -0.0821 0.3790 0.069 Uiso 1 1 calc R
H9C H 0.7488 -0.0436 0.4691 0.069 Uiso 1 1 calc R
C10 C 0.3102(3) 0.05110(15) 0.1710(2) 0.0380(7) Uani 1 1 d .
H10 H 0.3379 0.0976 0.1852 0.046 Uiso 1 1 calc R
C11 C 0.2632(4) 0.04588(19) 0.0515(3) 0.0620(10) Uani 1 1 d .
H11A H 0.1971 0.0762 0.0348 0.093 Uiso 1 1 calc R
H11B H 0.2375 0.0004 0.0348 0.093 Uiso 1 1 calc R
H11C H 0.3249 0.0577 0.0086 0.093 Uiso 1 1 calc R
C12 C 0.2130(3) 0.03802(17) 0.2397(3) 0.0496(8) Uani 1 1 d .
H12A H 0.1479 0.0684 0.2185 0.074 Uiso 1 1 calc R
H12B H 0.2428 0.0451 0.3153 0.074 Uiso 1 1 calc R
H12C H 0.1859 -0.0078 0.2294 0.074 Uiso 1 1 calc R
C13 C 0.5726(3) 0.11380(16) 0.0852(2) 0.0469(8) Uani 1 1 d .
H13A H 0.5534 0.0665 0.0843 0.070 Uiso 1 1 calc R
H13B H 0.6507 0.1198 0.0647 0.070 Uiso 1 1 calc R
H13C H 0.5156 0.1374 0.0345 0.070 Uiso 1 1 calc R
C14 C 0.5698(2) 0.13947(14) 0.18986(19) 0.0304(6) Uani 1 1 d .
C15 C 0.5944(2) 0.20636(14) 0.2120(2) 0.0313(6) Uani 1 1 d .
H15 H 0.6051 0.2330 0.1518 0.038 Uiso 1 1 calc R
C16 C 0.6054(2) 0.23953(13) 0.3106(2) 0.0292(6) Uani 1 1 d .
C17 C 0.6335(3) 0.30781(16) 0.3191(2) 0.0455(8) Uani 1 1 d .
H17A H 0.6454 0.3322 0.2570 0.055 Uiso 1 1 calc R
H17B H 0.6404 0.3292 0.3868 0.055 Uiso 1 1 calc R
C18 C 0.6208(2) 0.22958(13) 0.5077(2) 0.0283(6) Uani 1 1 d .
C19 C 0.5425(2) 0.26586(14) 0.5609(2) 0.0337(6) Uani 1 1 d .
C20 C 0.5789(3) 0.28595(16) 0.6661(2) 0.0426(7) Uani 1 1 d .
H20 H 0.5265 0.3097 0.7041 0.051 Uiso 1 1 calc R
C21 C 0.6882(3) 0.27211(16) 0.7151(2) 0.0478(8) Uani 1 1 d .
H21 H 0.7108 0.2853 0.7873 0.057 Uiso 1 1 calc R
C22 C 0.7667(3) 0.23890(16) 0.6602(2) 0.0430(7) Uani 1 1 d .
H22 H 0.8438 0.2314 0.6942 0.052 Uiso 1 1 calc R
C23 C 0.7348(2) 0.21637(14) 0.5561(2) 0.0349(6) Uani 1 1 d .
C24 C 0.4212(3) 0.28338(15) 0.5075(3) 0.0416(7) Uani 1 1 d .
H24 H 0.4150 0.2691 0.4310 0.050 Uiso 1 1 calc R
C25 C 0.3271(3) 0.2466(2) 0.5593(3) 0.0550(9) Uani 1 1 d .
H25A H 0.2500 0.2587 0.5228 0.083 Uiso 1 1 calc R
H25B H 0.3326 0.2589 0.6351 0.083 Uiso 1 1 calc R
H25C H 0.3386 0.1987 0.5532 0.083 Uiso 1 1 calc R
C26 C 0.4005(4) 0.35856(19) 0.5089(4) 0.0693(11) Uani 1 1 d .
H26A H 0.3220 0.3685 0.4732 0.104 Uiso 1 1 calc R
H26B H 0.4582 0.3810 0.4713 0.104 Uiso 1 1 calc R
H26C H 0.4079 0.3741 0.5832 0.104 Uiso 1 1 calc R
C27 C 0.8226(3) 0.18037(17) 0.4960(3) 0.0459(8) Uani 1 1 d .
H27 H 0.7776 0.1551 0.4360 0.055 Uiso 1 1 calc R
C28 C 0.9006(3) 0.2293(2) 0.4469(3) 0.0611(10) Uani 1 1 d .
H28A H 0.9560 0.2050 0.4091 0.092 Uiso 1 1 calc R
H28B H 0.9433 0.2563 0.5038 0.092 Uiso 1 1 calc R
H28C H 0.8525 0.2582 0.3964 0.092 Uiso 1 1 calc R
C29 C 0.8977(3) 0.1308(2) 0.5661(3) 0.0655(10) Uani 1 1 d .
H29A H 0.9521 0.1092 0.5236 0.098 Uiso 1 1 calc R
H29B H 0.8475 0.0974 0.5930 0.098 Uiso 1 1 calc R
H29C H 0.9417 0.1542 0.6266 0.098 Uiso 1 1 calc R
H1 H 0.378(2) 0.1499(13) 0.3641(19) 0.025(7) Uiso 1 1 d .
H1N H 0.442(3) 0.0847(17) 0.535(3) 0.054(10) Uiso 1 1 d .
H2A H 0.609(3) 0.0184(19) 0.565(3) 0.049(9) Uiso 1 1 d .
H2B H 0.628(3) 0.0866(18) 0.607(3) 0.055(10) Uiso 1 1 d .

loop_
_atom_site_aniso_label
_atom_site_aniso_U_11
_atom_site_aniso_U_22
_atom_site_aniso_U_33
_atom_site_aniso_U_23
_atom_site_aniso_U_13
_atom_site_aniso_U_12
Si1 0.0268(3) 0.0254(4) 0.0230(3) -0.0018(3) 0.0037(2) -0.0007(3)
N1 0.0345(13) 0.0322(13) 0.0280(11) -0.0006(10) 0.0053(10) 0.0001(10)
N2 0.0447(15) 0.0355(15) 0.0315(13) 0.0027(11) 0.0009(11) 0.0031(12)
N3 0.0343(12) 0.0230(12) 0.0242(11) 0.0007(9) 0.0048(9) 0.0008(9)
N4 0.0288(11) 0.0264(12) 0.0245(10) 0.0007(9) 0.0026(8) -0.0019(9)
C1 0.0408(15) 0.0255(14) 0.0195(11) -0.0016(10) 0.0053(10) 0.0042(12)
C2 0.0363(15) 0.0331(15) 0.0239(12) -0.0022(11) 0.0055(10) 0.0055(12)
C3 0.0490(18) 0.0274(15) 0.0332(14) -0.0024(12) 0.0060(12) 0.0096(13)
C4 0.063(2) 0.0271(15) 0.0309(14) -0.0074(12) 0.0039(13) 0.0022(14)
C5 0.0498(18) 0.0332(16) 0.0286(13) -0.0057(12) -0.0035(12) -0.0011(14)
C6 0.0427(16) 0.0300(15) 0.0228(12) -0.0039(11) -0.0010(11) 0.0037(12)
C7 0.0378(16) 0.0362(16) 0.0404(15) -0.0020(13) 0.0055(12) 0.0073(13)
C8 0.046(2) 0.118(4) 0.062(2) 0.026(2) 0.0104(17) -0.010(2)
C9 0.0408(17) 0.052(2) 0.0435(17) -0.0030(15) -0.0011(13) 0.0133(15)
C10 0.0462(17) 0.0299(16) 0.0340(14) -0.0049(12) -0.0092(12) 0.0027(13)
C11 0.079(3) 0.055(2) 0.0425(18) -0.0030(16) -0.0249(17) 0.015(2)
C12 0.0403(17) 0.0419(18) 0.065(2) 0.0007(16) -0.0008(15) 0.0035(15)
C13 0.064(2) 0.0429(18) 0.0379(16) 0.0051(14) 0.0211(15) 0.0075(16)
C14 0.0328(14) 0.0336(15) 0.0244(12) 0.0035(11) 0.0028(10) 0.0033(12)
C15 0.0314(14) 0.0353(15) 0.0275(13) 0.0071(11) 0.0049(11) 0.0005(12)
C16 0.0254(13) 0.0318(15) 0.0302(13) 0.0048(11) 0.0027(10) -0.0009(11)
C17 0.058(2) 0.0406(18) 0.0360(15) 0.0072(13) -0.0003(14) -0.0193(15)
C18 0.0318(14) 0.0249(14) 0.0272(12) 0.0006(10) 0.0005(10) -0.0050(11)
C19 0.0368(15) 0.0282(15) 0.0362(14) -0.0018(12) 0.0051(12) -0.0030(12)
C20 0.0527(19) 0.0370(17) 0.0392(16) -0.0129(13) 0.0101(14) -0.0060(14)
C21 0.061(2) 0.049(2) 0.0317(15) -0.0103(14) -0.0031(14) -0.0145(16)
C22 0.0409(17) 0.0440(18) 0.0397(16) -0.0037(14) -0.0107(13) -0.0083(14)
C23 0.0339(15) 0.0311(15) 0.0377(15) -0.0041(12) -0.0026(12) -0.0040(12)
C24 0.0366(16) 0.0385(17) 0.0495(17) -0.0099(14) 0.0048(13) 0.0078(13)
C25 0.0352(17) 0.069(2) 0.062(2) -0.0145(18) 0.0140(15) 0.0067(17)
C26 0.063(2) 0.045(2) 0.095(3) -0.006(2) -0.004(2) 0.0203(19)
C27 0.0278(15) 0.0501(19) 0.0567(19) -0.0177(15) -0.0066(13) 0.0042(14)
C28 0.0387(18) 0.083(3) 0.062(2) -0.004(2) 0.0091(16) 0.0028(19)
C29 0.0383(19) 0.052(2) 0.104(3) -0.004(2) -0.0013(18) 0.0083(17)

loop_
_atom_type_symbol
_atom_type_description
_atom_type_scat_dispersion_real
_atom_type_scat_dispersion_imag
_atom_type_scat_source
C C 0.0033 0.0016 'International Tables Vol C Tables 4.2.6.8 and 6.1.1.4'
H H 0.0000 0.0000 'International Tables Vol C Tables 4.2.6.8 and 6.1.1.4'
N N 0.0061 0.0033 'International Tables Vol C Tables 4.2.6.8 and 6.1.1.4'
Si Si 0.0817 0.0704 'International Tables Vol C Tables 4.2.6.8 and 6.1.1.4'

loop_
_geom_angle_atom_site_label_1
_geom_angle_atom_site_label_2
_geom_angle_atom_site_label_3
_geom_angle
N1 Si1 N4 114.18(11)
N1 Si1 N3 114.58(11)
N4 Si1 N3 102.83(10)
N2 N1 Si1 120.20(19)
C14 N3 C1 118.9(2)
C14 N3 Si1 117.91(17)
C1 N3 Si1 121.59(16)
C16 N4 C18 120.0(2)
C16 N4 Si1 118.48(17)
C18 N4 Si1 121.02(17)
C6 C1 C2 121.5(2)
C6 C1 N3 119.5(2)
C2 C1 N3 118.9(2)
C3 C2 C1 117.7(3)
C3 C2 C7 120.5(3)
C1 C2 C7 121.8(2)
C4 C3 C2 121.9(3)
C5 C4 C3 119.6(3)
C4 C5 C6 121.5(3)
C5 C6 C1 117.8(3)
C5 C6 C10 119.0(2)
C1 C6 C10 123.2(2)
C2 C7 C9 113.4(3)
C2 C7 C8 110.5(2)
C9 C7 C8 109.3(3)
C6 C10 C12 111.2(2)
C6 C10 C11 111.9(2)
C12 C10 C11 110.5(3)
C15 C14 N3 119.5(2)
C15 C14 C13 120.5(3)
N3 C14 C13 120.0(3)
C14 C15 C16 129.0(2)
C15 C16 N4 118.2(2)
C15 C16 C17 121.6(2)
N4 C16 C17 120.2(2)
C19 C18 C23 121.4(2)
C19 C18 N4 119.6(2)
C23 C18 N4 119.0(2)
C20 C19 C18 118.1(3)
C20 C19 C24 120.0(3)
C18 C19 C24 121.9(2)
C21 C20 C19 121.1(3)
C20 C21 C22 120.2(3)
C21 C22 C23 121.3(3)
C22 C23 C18 117.7(3)
C22 C23 C27 120.8(3)
C18 C23 C27 121.5(2)
C19 C24 C25 111.5(3)
C19 C24 C26 111.2(3)
C25 C24 C26 110.7(3)
C28 C27 C29 109.7(3)
C28 C27 C23 111.1(3)
C29 C27 C23 112.9(3)

loop_
_geom_bond_atom_site_label_1
_geom_bond_atom_site_label_2
_geom_bond_distance
Si1 N1 1.679(2)
Si1 N4 1.725(2)
Si1 N3 1.730(2)
N1 N2 1.435(3)
N3 C14 1.416(3)
N3 C1 1.448(3)
N4 C16 1.412(3)
N4 C18 1.443(3)
C1 C6 1.407(4)
C1 C2 1.408(4)
C2 C3 1.391(4)
C2 C7 1.520(4)
C3 C4 1.380(4)
C4 C5 1.379(4)
C5 C6 1.398(4)
C6 C10 1.520(4)
C7 C9 1.526(4)
C7 C8 1.536(4)
C10 C12 1.529(5)
C10 C11 1.536(4)
C13 C14 1.420(4)
C14 C15 1.401(4)
C15 C16 1.403(4)
C16 C17 1.417(4)
C18 C19 1.403(4)
C18 C23 1.405(4)
C19 C20 1.397(4)
C19 C24 1.517(4)
C20 C21 1.362(5)
C21 C22 1.385(5)
C22 C23 1.391(4)
C23 C27 1.528(4)
C24 C25 1.532(5)
C24 C26 1.537(5)
C27 C28 1.523(5)
C27 C29 1.528(5)
